data_1569532
loop_
_publ_author_name
'Tian, Guimiao'
'Long, Sihui'

_publ_section_title
;
 N-(3-Chloro-2-methylphenyl)-6-oxo-1,6-dihydropyridine-3-carboxamide
;
_journal_coeditor_code VM4061
_journal_issue 7
_journal_name_full IUCrData
_journal_paper_doi 10.1107/S2414314623006028
_journal_volume 8
_journal_year 2023
_chemical_formula_iupac 'C13 H11 Cl N2 O2'
_chemical_formula_moiety 'C13 H11 Cl N2 O2'
_chemical_formula_sum 'C13 H11 Cl N2 O2'
_chemical_formula_weight 262.69
_chemical_name_systematic
;
<i>N</i>-(3-Chloro-2-methylphenyl)-6-oxo-1,6-dihydropyridine-3-carboxamide
;
_space_group_crystal_system triclinic
_space_group_IT_number 2
_space_group_name_Hall '-P 1'
_space_group_name_H-M_alt 'P -1'
_atom_sites_solution_hydrogens geom
_atom_sites_solution_primary dual
_audit_creation_method
;
Olex2 1.2
(compiled 2018.05.29 svn.r3508 for OlexSys, GUI svn.r5506)
;
_cell_angle_alpha 105.890(2)
_cell_angle_beta 96.422(2)
_cell_angle_gamma 99.361(2)
_cell_formula_units_Z 2
_cell_length_a 4.91237(15)
_cell_length_b 10.3037(3)
_cell_length_c 12.5876(3)
_cell_measurement_reflns_used 4316
_cell_measurement_temperature 268.1(5)
_cell_measurement_theta_max 77.3790
_cell_measurement_theta_min 3.6940
_cell_volume 596.36(3)
_computing_cell_refinement
;
CrysAlisPro 1.171.41.113a (Rigaku OD, 2021)
;
_computing_data_collection
;
CrysAlisPro 1.171.41.113a (Rigaku OD, 2021)
;
_computing_data_reduction
;
CrysAlisPro 1.171.41.113a (Rigaku OD, 2021)
;
_computing_molecular_graphics
;
Olex2 (Dolomanov <i>et al.</i>,  2009), Mercury (Macrae <i>et al.</i>,
2020)
;
_computing_publication_material
;
Olex2 (Dolomanov <i>et al.</i>,  2009)
;
_computing_structure_refinement
;
<i>SHELXL</i> (Sheldrick, 2015b)
;
_computing_structure_solution
;
<i>SHELXT</i> (Sheldrick, 2015a)
;
_diffrn_ambient_temperature 268.1(5)
_diffrn_detector 'Hybrid Pixel Array Detector'
_diffrn_detector_area_resol_mean 10.0000
_diffrn_measured_fraction_theta_full 0.997
_diffrn_measured_fraction_theta_max 0.932
_diffrn_measurement_device 'four-circle diffractometer'
_diffrn_measurement_device_type 'Rigaku Oxford Diffraction, Synergy Custom system, HyPix'
_diffrn_measurement_method '\w scans'
_diffrn_radiation_monochromator mirror
_diffrn_radiation_probe x-ray
_diffrn_radiation_type 'Cu K\a'
_diffrn_radiation_wavelength 1.54184
_diffrn_reflns_av_R_equivalents 0.0586
_diffrn_reflns_av_unetI/netI 0.0536
_diffrn_reflns_limit_h_max 6
_diffrn_reflns_limit_h_min -6
_diffrn_reflns_limit_k_max 12
_diffrn_reflns_limit_k_min -12
_diffrn_reflns_limit_l_max 11
_diffrn_reflns_limit_l_min -15
_diffrn_reflns_number 5870
_diffrn_reflns_theta_full 67.684
_diffrn_reflns_theta_max 77.617
_diffrn_reflns_theta_min 3.702
_diffrn_source 'Rotating-anode X-ray tube'
_exptl_absorpt_coefficient_mu 2.807
_exptl_absorpt_correction_T_max 1.00000
_exptl_absorpt_correction_T_min 0.48163
_exptl_absorpt_correction_type multi-scan
_exptl_absorpt_process_details
;
(CrysAlisPro; Rigaku OD, 2021)
;
_exptl_crystal_colour 'clear light colourless'
_exptl_crystal_density_diffrn 1.463
_exptl_crystal_description block
_exptl_crystal_F_000 272
_exptl_crystal_size_max 0.11
_exptl_crystal_size_mid 0.05
_exptl_crystal_size_min 0.04
_refine_diff_density_max 0.336
_refine_diff_density_min -0.473
_refine_ls_extinction_method none
_refine_ls_goodness_of_fit_ref 1.090
_refine_ls_hydrogen_treatment constr
_refine_ls_matrix_type full
_refine_ls_number_parameters 164
_refine_ls_number_reflns 2362
_refine_ls_number_restraints 0
_refine_ls_restrained_S_all 1.090
_refine_ls_R_factor_all 0.0649
_refine_ls_R_factor_gt 0.0596
_refine_ls_shift/su_max 0.000
_refine_ls_shift/su_mean 0.000
_refine_ls_structure_factor_coef Fsqd
_refine_ls_weighting_details 'w=1/[\s^2^(Fo^2^)+(0.1286P)^2^+0.0079P] where P=(Fo^2^+2Fc^2^)/3'
_refine_ls_weighting_scheme calc
_refine_ls_wR_factor_gt 0.1755
_refine_ls_wR_factor_ref 0.1837
_reflns_number_gt 2023
_reflns_number_total 2362
_reflns_threshold_expression 'I > 2\s(I)'
_cod_data_source_file vm4061.cif
_cod_data_source_block I
_cod_original_cell_volume 596.35(3)
_cod_database_code 1569532
_shelx_space_group_comment
;
The symmetry employed for this shelxl refinement is uniquely defined
by the following loop, which should always be used as a source of
symmetry information in preference to the above space-group names.
They are only intended as comments.
;
_shelx_estimated_absorpt_t_min 0.748
_shelx_estimated_absorpt_t_max 0.896

loop_
_space_group_symop_operation_xyz
'x, y, z'
'-x, -y, -z'

loop_
_atom_site_type_symbol
_atom_site_label
_atom_site_fract_x
_atom_site_fract_y
_atom_site_fract_z
_atom_site_U_iso_or_equiv
_atom_site_adp_type
_atom_site_calc_flag
_atom_site_occupancy
_atom_site_disorder_assembly
_atom_site_disorder_group
Cl Cl1 0.70169(15) 0.48597(7) 0.88602(4) 0.0568(3) Uani d 1 . .
O O1 0.2394(4) 0.10879(18) -0.04783(12) 0.0467(4) Uani d 1 . .
O O2 1.0545(3) 0.2472(2) 0.40507(14) 0.0554(5) Uani d 1 . .
N N1 0.2702(4) 0.07879(18) 0.12455(14) 0.0351(4) Uani d 1 . .
H H1 0.113762 0.020388 0.103199 0.042 Uiso calc 1 . .
N N2 0.6373(4) 0.23089(19) 0.46700(13) 0.0367(4) Uani d 1 . .
H H2 0.459644 0.221023 0.448300 0.044 Uiso calc 1 . .
C C1 0.3982(4) 0.1067(2) 0.23115(16) 0.0344(5) Uani d 1 . .
H H1A 0.313595 0.064270 0.278844 0.041 Uiso calc 1 . .
C C2 0.6488(4) 0.1959(2) 0.27013(16) 0.0327(4) Uani d 1 . .
C C3 0.7723(5) 0.2563(2) 0.19387(18) 0.0387(5) Uani d 1 . .
H H3 0.946826 0.314972 0.217320 0.046 Uiso calc 1 . .
C C4 0.6407(5) 0.2301(2) 0.08749(18) 0.0403(5) Uani d 1 . .
H H4 0.724547 0.272452 0.039606 0.048 Uiso calc 1 . .
C C5 0.3741(4) 0.1379(2) 0.04762(16) 0.0338(5) Uani d 1 . .
C C6 0.7985(4) 0.2265(2) 0.38631(17) 0.0357(5) Uani d 1 . .
C C7 0.7463(4) 0.2510(2) 0.58157(16) 0.0330(5) Uani d 1 . .
C C8 0.6758(4) 0.3534(2) 0.66538(16) 0.0312(4) Uani d 1 . .
C C9 0.7869(5) 0.3634(2) 0.77585(17) 0.0369(5) Uani d 1 . .
C C10 0.9636(5) 0.2817(3) 0.80184(19) 0.0436(5) Uani d 1 . .
H H10 1.034339 0.292535 0.876128 0.052 Uiso calc 1 . .
C C11 1.0340(6) 0.1845(3) 0.7173(2) 0.0498(6) Uani d 1 . .
H H11 1.156189 0.129966 0.733910 0.060 Uiso calc 1 . .
C C12 0.9234(6) 0.1669(2) 0.6069(2) 0.0465(6) Uani d 1 . .
H H12 0.967423 0.098984 0.549550 0.056 Uiso calc 1 . .
C C13 0.4974(5) 0.4497(2) 0.64070(18) 0.0413(5) Uani d 1 . .
H H13A 0.614874 0.532952 0.638879 0.062 Uiso calc 1 . .
H H13B 0.384069 0.471175 0.697991 0.062 Uiso calc 1 . .
H H13C 0.378964 0.406824 0.569413 0.062 Uiso calc 1 . .

loop_
_atom_site_aniso_label
_atom_site_aniso_U_11
_atom_site_aniso_U_22
_atom_site_aniso_U_33
_atom_site_aniso_U_12
_atom_site_aniso_U_13
_atom_site_aniso_U_23
Cl1 0.0737(5) 0.0721(5) 0.0188(4) 0.0169(3) 0.0033(3) 0.0046(3)
O1 0.0527(10) 0.0628(10) 0.0219(8) 0.0063(7) -0.0090(7) 0.0172(7)
O2 0.0327(9) 0.1011(14) 0.0257(9) 0.0141(8) -0.0021(6) 0.0103(9)
N1 0.0348(9) 0.0473(9) 0.0185(9) 0.0040(7) -0.0040(6) 0.0080(7)
N2 0.0337(9) 0.0570(10) 0.0151(9) 0.0098(7) -0.0028(6) 0.0060(7)
C1 0.0374(11) 0.0466(10) 0.0172(10) 0.0085(8) 0.0000(8) 0.0078(8)
C2 0.0349(10) 0.0440(10) 0.0158(9) 0.0105(8) -0.0012(7) 0.0037(8)
C3 0.0354(11) 0.0483(11) 0.0284(11) 0.0051(8) 0.0008(8) 0.0087(9)
C4 0.0455(12) 0.0502(11) 0.0258(11) 0.0050(9) 0.0024(9) 0.0162(9)
C5 0.0400(11) 0.0406(10) 0.0211(10) 0.0116(8) -0.0009(8) 0.0101(8)
C6 0.0344(11) 0.0491(11) 0.0186(10) 0.0098(8) -0.0036(8) 0.0045(8)
C7 0.0355(10) 0.0430(10) 0.0184(10) 0.0052(8) -0.0026(7) 0.0102(8)
C8 0.0344(10) 0.0409(10) 0.0181(10) 0.0031(7) 0.0002(7) 0.0125(8)
C9 0.0455(12) 0.0473(11) 0.0155(10) 0.0026(8) -0.0009(8) 0.0116(8)
C10 0.0500(13) 0.0597(13) 0.0229(11) 0.0053(10) -0.0048(9) 0.0227(10)
C11 0.0577(15) 0.0569(13) 0.0415(14) 0.0171(11) -0.0031(11) 0.0269(12)
C12 0.0582(15) 0.0492(12) 0.0333(13) 0.0196(10) 0.0010(10) 0.0117(10)
C13 0.0504(13) 0.0490(11) 0.0247(11) 0.0157(9) -0.0013(9) 0.0114(9)

loop_
_atom_type_symbol
_atom_type_description
_atom_type_scat_dispersion_real
_atom_type_scat_dispersion_imag
_atom_type_scat_source
C C 0.0181 0.0091 'International Tables Vol C Tables 4.2.6.8 and 6.1.1.4'
H H 0.0000 0.0000 'International Tables Vol C Tables 4.2.6.8 and 6.1.1.4'
Cl Cl 0.3639 0.7018 'International Tables Vol C Tables 4.2.6.8 and 6.1.1.4'
N N 0.0311 0.0180 'International Tables Vol C Tables 4.2.6.8 and 6.1.1.4'
O O 0.0492 0.0322 'International Tables Vol C Tables 4.2.6.8 and 6.1.1.4'

loop_
_geom_angle_atom_site_label_1
_geom_angle_atom_site_label_2
_geom_angle_atom_site_label_3
_geom_angle_site_symmetry_1
_geom_angle_site_symmetry_3
_geom_angle
_geom_angle_publ_flag
C1 N1 C5 . . 124.19(18) ?
C6 N2 C7 . . 123.50(17) ?
N1 C1 C2 . . 121.18(19) ?
C1 C2 C3 . . 117.44(18) ?
C1 C2 C6 . . 122.53(18) ?
C3 C2 C6 . . 119.98(18) ?
C4 C3 C2 . . 121.2(2) ?
C3 C4 C5 . . 120.99(19) ?
O1 C5 N1 . . 119.92(19) ?
O1 C5 C4 . . 125.14(19) ?
N1 C5 C4 . . 114.93(17) ?
O2 C6 N2 . . 123.42(19) ?
O2 C6 C2 . . 120.18(19) ?
N2 C6 C2 . . 116.39(17) ?
C8 C7 N2 . . 119.96(17) ?
C8 C7 C12 . . 121.34(18) ?
C12 C7 N2 . . 118.70(19) ?
C7 C8 C9 . . 116.00(18) ?
C7 C8 C13 . . 122.62(17) ?
C9 C8 C13 . . 121.36(19) ?
C8 C9 Cl1 . . 118.95(17) ?
C10 C9 Cl1 . . 117.88(16) ?
C10 C9 C8 . . 123.2(2) ?
C11 C10 C9 . . 119.3(2) ?
C10 C11 C12 . . 120.1(2) ?
C11 C12 C7 . . 120.1(2) ?

loop_
_geom_bond_atom_site_label_1
_geom_bond_atom_site_label_2
_geom_bond_site_symmetry_2
_geom_bond_distance
_geom_bond_publ_flag
Cl1 C9 . 1.743(2) ?
O1 C5 . 1.238(2) ?
O2 C6 . 1.225(3) ?
N1 C1 . 1.349(3) ?
N1 C5 . 1.379(3) ?
N2 C6 . 1.351(3) ?
N2 C7 . 1.427(2) ?
C1 C2 . 1.360(3) ?
C2 C3 . 1.418(3) ?
C2 C6 . 1.487(3) ?
C3 C4 . 1.355(3) ?
C4 C5 . 1.434(3) ?
C7 C8 . 1.391(3) ?
C7 C12 . 1.394(3) ?
C8 C9 . 1.406(3) ?
C8 C13 . 1.497(3) ?
C9 C10 . 1.376(3) ?
C10 C11 . 1.366(4) ?
C11 C12 . 1.387(3) ?

loop_
_geom_hbond_atom_site_label_D
_geom_hbond_atom_site_label_H
_geom_hbond_atom_site_label_A
_geom_hbond_site_symmetry_D
_geom_hbond_site_symmetry_H
_geom_hbond_site_symmetry_A
_geom_hbond_distance_DH
_geom_hbond_distance_HA
_geom_hbond_distance_DA
_geom_hbond_angle_DHA
_geom_hbond_publ_flag
N1 H1 O1 1_555 1_555 2_555 0.86 1.93 2.793(3) 177 y
N2 H2 O2 1_555 1_555 1_455 0.86 2.08 2.926(3) 166 y
